data_2240433
loop_
_publ_author_name
'Nichol, Gary S.'
'Frost, Jamie M.'
'Sanz, Sergio'
'Brechin, Euan K.'

_publ_section_title
;
 Crystal structure of
 2-hydroxy-<i>N</i>-(2-hydroxyethyl)-<i>N</i>-{2-hydroxy-3-[(<i>E</i>)-<i>N</i>-hydroxyethanimidoyl]-5-methylbenzyl}ethanaminium
 acetate monohydrate
;
_journal_coeditor_code HB7350
_journal_issue 3
_journal_name_full 'Acta Crystallographica Section E'
_journal_page_first o186
_journal_page_last o187
_journal_paper_doi 10.1107/S2056989015002418
_journal_volume 71
_journal_year 2015
_chemical_formula_iupac 'C14 H23 N2 O4 +, C2 H3 O2 -, H2 O'
_chemical_formula_moiety 'C14 H23 N2 O4 +, C2 H3 O2 -, H2 O'
_chemical_formula_sum 'C16 H28 N2 O7'
_chemical_formula_weight 360.40
_chemical_name_common
;
3-((Bis(2-hydroxyethyl)amino)methyl)-2-hydroxy-5-methylsalicylaldoxime
;
_chemical_name_systematic
'2-Hydroxy-<i>N</i>-(2-hydroxyethyl)-<i>N</i>-{2-hydroxy-3-[(<i>E</i>)-<i>N</i>-hydroxyethanimidoyl]-5-methylbenzyl}ethanaminium acetate monohydrate'
_space_group_crystal_system monoclinic
_space_group_IT_number 14
_space_group_name_Hall '-P 2ybc'
_space_group_name_H-M_alt 'P 1 21/c 1'
_symmetry_space_group_name_Hall '-P 2ybc'
_symmetry_space_group_name_H-M 'P 1 21/c 1'
_atom_sites_solution_hydrogens difmap
_atom_sites_solution_primary direct
_audit_creation_method
;
Olex2 1.2-beta
(compiled 2014.11.28 svn.r3106 for OlexSys, GUI svn.r4959)
;
_cell_angle_alpha 90
_cell_angle_beta 101.593(3)
_cell_angle_gamma 90
_cell_formula_units_Z 4
_cell_length_a 14.4338(5)
_cell_length_b 10.4786(3)
_cell_length_c 12.4045(4)
_cell_measurement_reflns_used 10187
_cell_measurement_temperature 120.0
_cell_measurement_theta_max 30.1790
_cell_measurement_theta_min 3.4610
_cell_volume 1837.86(10)
_computing_cell_refinement
;
CrysAlis PRO (Agilent, 2014)
;
_computing_data_collection
;
CrysAlis PRO (Agilent, 2014)
;
_computing_data_reduction
;
CrysAlis PRO (Agilent, 2014)
;
_computing_molecular_graphics
;
OLEX2 (Dolomanov <i>et al.</i>,  2009)
;
_computing_publication_material
;
OLEX2 (Dolomanov <i>et al.</i>,  2009)
;
_computing_structure_refinement
;
SHELXL2014 (Sheldrick, 2015)
;
_computing_structure_solution
;
SHELXS97 (Sheldrick, 2008)
;
_diffrn_ambient_temperature 120.0
_diffrn_detector_area_resol_mean 5.1574
_diffrn_measured_fraction_theta_full 0.998
_diffrn_measured_fraction_theta_max 0.939
_diffrn_measurement_device 'four-circle diffractometer'
_diffrn_measurement_device_type 'Agilent SuperNova'
_diffrn_measurement_method '\w scans'
_diffrn_radiation_monochromator mirror
_diffrn_radiation_type MoK\a
_diffrn_radiation_wavelength 0.71073
_diffrn_reflns_av_R_equivalents 0.0537
_diffrn_reflns_limit_h_max 20
_diffrn_reflns_limit_h_min -20
_diffrn_reflns_limit_k_max 13
_diffrn_reflns_limit_k_min -15
_diffrn_reflns_limit_l_max 17
_diffrn_reflns_limit_l_min -18
_diffrn_reflns_number 38067
_diffrn_reflns_theta_full 25.242
_diffrn_reflns_theta_max 31.118
_diffrn_reflns_theta_min 3.104
_exptl_absorpt_coefficient_mu 0.102
_exptl_absorpt_correction_T_max 0.975
_exptl_absorpt_correction_T_min 0.942
_exptl_absorpt_correction_type gaussian
_exptl_absorpt_process_details
;
(CrysAlis PRO; Agilent, 2014)
;
_exptl_crystal_colour colourless
_exptl_crystal_density_diffrn 1.303
_exptl_crystal_description block
_exptl_crystal_F_000 776
_exptl_crystal_size_max 0.479
_exptl_crystal_size_mid 0.3829
_exptl_crystal_size_min 0.1776
_refine_diff_density_max 0.333
_refine_diff_density_min -0.242
_refine_ls_extinction_method none
_refine_ls_goodness_of_fit_ref 1.088
_refine_ls_hydrogen_treatment refall
_refine_ls_matrix_type full
_refine_ls_number_parameters 338
_refine_ls_number_reflns 5542
_refine_ls_number_restraints 0
_refine_ls_restrained_S_all 1.088
_refine_ls_R_factor_all 0.0722
_refine_ls_R_factor_gt 0.0537
_refine_ls_shift/su_max 0.000
_refine_ls_shift/su_mean 0.000
_refine_ls_structure_factor_coef Fsqd
_refine_ls_weighting_details 'w=1/[\s^2^(Fo^2^)+(0.0431P)^2^+0.9291P] where P=(Fo^2^+2Fc^2^)/3'
_refine_ls_weighting_scheme calc
_refine_ls_wR_factor_gt 0.1208
_refine_ls_wR_factor_ref 0.1293
_reflns_number_gt 4362
_reflns_number_total 5542
_reflns_threshold_expression I>2\s(I)
_cod_data_source_file hb7350sup1.cif
_cod_data_source_block I
_cod_database_code 2240433
_cod_database_fobs_code 2240433
_shelx_space_group_comment
;
The symmetry employed for this shelxl refinement is uniquely defined
by the following loop, which should always be used as a source of
symmetry information in preference to the above space-group names.
They are only intended as comments.
;

loop_
_space_group_symop_operation_xyz
'x, y, z'
'-x, y+1/2, -z+1/2'
'-x, -y, -z'
'x, -y-1/2, z-1/2'

loop_
_atom_site_type_symbol
_atom_site_label
_atom_site_fract_x
_atom_site_fract_y
_atom_site_fract_z
_atom_site_U_iso_or_equiv
_atom_site_adp_type
_atom_site_calc_flag
_atom_site_occupancy
O O1 0.25286(7) -0.10957(10) 0.65849(9) 0.0229(2) Uani d 1
H H1 0.2395(15) -0.050(2) 0.6990(18) 0.046(6) Uiso d 1
O O2 0.14106(9) 0.14279(11) 0.81376(9) 0.0320(3) Uani d 1
H H2 0.2011(17) 0.160(2) 0.8484(19) 0.054(7) Uiso d 1
O O3 0.24215(8) 0.03539(12) 0.40801(10) 0.0304(3) Uani d 1
H H3 0.2659(18) 0.107(3) 0.418(2) 0.060(7) Uiso d 1
O O4 0.45674(8) -0.04092(11) 0.61916(10) 0.0300(3) Uani d 1
H H4 0.4552(16) -0.026(2) 0.686(2) 0.055(7) Uiso d 1
N N1 0.15152(9) 0.03976(12) 0.74689(10) 0.0232(3) Uani d 1
N N2 0.32127(9) -0.19342(12) 0.47375(10) 0.0220(3) Uani d 1
H H2A 0.3117(13) -0.1223(18) 0.5112(15) 0.028(5) Uiso d 1
C C1 0.16920(10) -0.16143(13) 0.60648(11) 0.0202(3) Uani d 1
C C2 0.17518(10) -0.26194(13) 0.53438(12) 0.0223(3) Uani d 1
C C3 0.09294(11) -0.32024(14) 0.47871(12) 0.0246(3) Uani d 1
H H3A 0.0993(13) -0.3890(18) 0.4276(15) 0.029(5) Uiso d 1
C C4 0.00394(11) -0.27997(14) 0.49290(12) 0.0243(3) Uani d 1
C C5 -0.00027(10) -0.17826(14) 0.56389(11) 0.0213(3) Uani d 1
H H5 -0.0609(13) -0.1492(17) 0.5733(14) 0.024(4) Uiso d 1
C C6 0.08079(10) -0.11679(13) 0.62184(11) 0.0192(3) Uani d 1
C C7 0.07274(10) -0.00789(14) 0.69504(11) 0.0203(3) Uani d 1
C C8 -0.02208(11) 0.04239(17) 0.70539(14) 0.0264(3) Uani d 1
H H8A -0.0567(16) 0.073(2) 0.638(2) 0.053(6) Uiso d 1
H H8B -0.0153(17) 0.104(2) 0.757(2) 0.058(7) Uiso d 1
H H8C -0.0601(16) -0.026(2) 0.7244(18) 0.052(6) Uiso d 1
C C9 -0.08552(13) -0.34031(18) 0.43012(14) 0.0323(4) Uani d 1
H H9A -0.1036(15) -0.305(2) 0.3569(18) 0.042(6) Uiso d 1
H H9B -0.1359(18) -0.334(2) 0.474(2) 0.063(7) Uiso d 1
H H9C -0.0770(15) -0.429(2) 0.4181(18) 0.048(6) Uiso d 1
C C10 0.27174(11) -0.30209(14) 0.51927(14) 0.0261(3) Uani d 1
H H10A 0.2691(13) -0.3701(19) 0.4675(16) 0.032(5) Uiso d 1
H H10B 0.3144(13) -0.3244(17) 0.5908(15) 0.027(5) Uiso d 1
C C11 0.27852(12) -0.16896(15) 0.35473(12) 0.0259(3) Uani d 1
H H11A 0.2117(13) -0.1940(17) 0.3425(14) 0.024(4) Uiso d 1
H H11B 0.3108(13) -0.2206(19) 0.3119(15) 0.032(5) Uiso d 1
C C12 0.28636(12) -0.02870(16) 0.33149(13) 0.0294(3) Uani d 1
H H12A 0.3503(14) -0.0019(18) 0.3386(15) 0.032(5) Uiso d 1
H H12B 0.2514(13) -0.0128(18) 0.2536(15) 0.030(5) Uiso d 1
C C13 0.42648(11) -0.21255(17) 0.49313(14) 0.0288(3) Uani d 1
H H13A 0.4494(12) -0.1530(17) 0.4413(14) 0.025(4) Uiso d 1
H H13B 0.4385(12) -0.3021(18) 0.4792(14) 0.027(4) Uiso d 1
C C14 0.47242(12) -0.17376(17) 0.60884(14) 0.0298(3) Uani d 1
H H14A 0.5399(14) -0.1927(18) 0.6200(15) 0.034(5) Uiso d 1
H H14B 0.4445(13) -0.2225(18) 0.6635(15) 0.030(5) Uiso d 1
O O5 0.30047(8) 0.22604(11) 0.92796(9) 0.0297(3) Uani d 1
O O6 0.38120(9) 0.06607(11) 1.01687(10) 0.0349(3) Uani d 1
C C15 0.34399(10) 0.17389(14) 1.01535(13) 0.0242(3) Uani d 1
C C16 0.35169(15) 0.24691(19) 1.12192(15) 0.0347(4) Uani d 1
H H16A 0.409(2) 0.234(3) 1.167(3) 0.098(11) Uiso d 1
H H16B 0.348(2) 0.337(3) 1.110(3) 0.101(11) Uiso d 1
H H16C 0.307(2) 0.221(3) 1.162(3) 0.108(12) Uiso d 1
O O7 0.46060(14) 0.00383(17) 0.83335(12) 0.0569(5) Uani d 1
H H7A 0.4274(18) 0.028(3) 0.873(2) 0.059(8) Uiso d 1
H H7B 0.5160(19) -0.016(3) 0.875(2) 0.064(8) Uiso d 1

loop_
_atom_site_aniso_label
_atom_site_aniso_U_11
_atom_site_aniso_U_22
_atom_site_aniso_U_33
_atom_site_aniso_U_12
_atom_site_aniso_U_13
_atom_site_aniso_U_23
O1 0.0198(5) 0.0238(5) 0.0247(5) 0.0018(4) 0.0037(4) -0.0027(4)
O2 0.0276(6) 0.0354(6) 0.0320(6) 0.0025(5) 0.0035(5) -0.0167(5)
O3 0.0300(6) 0.0243(6) 0.0361(6) -0.0018(5) 0.0048(5) -0.0022(5)
O4 0.0306(6) 0.0328(6) 0.0282(6) 0.0025(5) 0.0099(5) -0.0019(5)
N1 0.0251(6) 0.0229(6) 0.0216(6) 0.0016(5) 0.0051(5) -0.0044(5)
N2 0.0225(6) 0.0208(6) 0.0233(6) 0.0035(5) 0.0062(5) -0.0030(5)
C1 0.0223(7) 0.0177(6) 0.0208(6) 0.0002(5) 0.0046(5) 0.0031(5)
C2 0.0268(7) 0.0167(6) 0.0251(7) 0.0020(5) 0.0096(6) 0.0036(5)
C3 0.0343(8) 0.0166(6) 0.0247(7) -0.0023(6) 0.0098(6) 0.0001(5)
C4 0.0291(8) 0.0232(7) 0.0218(6) -0.0063(6) 0.0077(6) 0.0005(5)
C5 0.0214(7) 0.0226(7) 0.0208(6) -0.0016(5) 0.0070(5) 0.0025(5)
C6 0.0223(7) 0.0180(6) 0.0178(6) -0.0002(5) 0.0053(5) 0.0029(5)
C7 0.0223(7) 0.0218(7) 0.0177(6) 0.0008(5) 0.0061(5) 0.0017(5)
C8 0.0227(8) 0.0304(8) 0.0271(7) 0.0018(6) 0.0075(6) -0.0024(6)
C9 0.0333(9) 0.0343(9) 0.0303(8) -0.0124(7) 0.0085(7) -0.0093(7)
C10 0.0301(8) 0.0185(7) 0.0312(8) 0.0048(6) 0.0097(6) 0.0005(6)
C11 0.0294(8) 0.0282(8) 0.0204(6) -0.0018(6) 0.0057(6) -0.0049(6)
C12 0.0313(9) 0.0310(8) 0.0251(7) -0.0038(6) 0.0039(6) 0.0016(6)
C13 0.0217(8) 0.0337(9) 0.0326(8) 0.0081(6) 0.0091(6) -0.0046(7)
C14 0.0224(8) 0.0337(9) 0.0331(8) 0.0074(6) 0.0050(6) -0.0006(7)
O5 0.0302(6) 0.0252(6) 0.0310(6) -0.0027(4) -0.0003(5) 0.0003(4)
O6 0.0394(7) 0.0216(6) 0.0417(7) 0.0006(5) 0.0032(5) -0.0002(5)
C15 0.0192(7) 0.0219(7) 0.0311(7) -0.0064(5) 0.0043(6) -0.0005(6)
C16 0.0391(10) 0.0332(9) 0.0309(8) -0.0034(7) 0.0044(7) -0.0042(7)
O7 0.0679(11) 0.0706(11) 0.0285(7) 0.0369(9) 0.0011(7) -0.0062(7)

loop_
_atom_type_symbol
_atom_type_description
_atom_type_scat_dispersion_real
_atom_type_scat_dispersion_imag
_atom_type_scat_source
C C 0.0033 0.0016 'International Tables Vol C Tables 4.2.6.8 and 6.1.1.4'
H H 0.0000 0.0000 'International Tables Vol C Tables 4.2.6.8 and 6.1.1.4'
N N 0.0061 0.0033 'International Tables Vol C Tables 4.2.6.8 and 6.1.1.4'
O O 0.0106 0.0060 'International Tables Vol C Tables 4.2.6.8 and 6.1.1.4'

loop_
_exptl_crystal_face_index_h
_exptl_crystal_face_index_k
_exptl_crystal_face_index_l
_exptl_crystal_face_perp_dist
-20 0 0 0.1209
7 -5 -16 0.1951
16 -4 -12 0.1591
-4 5 16 0.2496
-6 14 -2 0.0689
-2 -9 -13 0.2172
5 -14 -1 0.1280
7 -13 5 0.0830
7 -2 15 0.1928
-16 -9 3 0.1385
-2 2 17 0.2350
13 8 6 0.2056
12 4 -15 0.1791
14 -7 7 0.0836

loop_
_geom_angle_atom_site_label_1
_geom_angle_atom_site_label_2
_geom_angle_atom_site_label_3
_geom_angle
C1 O1 H1 106.8(15)
N1 O2 H2 103.4(15)
C12 O3 H3 107.3(18)
C14 O4 H4 107.4(17)
C7 N1 O2 114.11(12)
C10 N2 H2A 107.2(12)
C11 N2 H2A 106.8(11)
C11 N2 C10 111.31(12)
C13 N2 H2A 106.4(11)
C13 N2 C10 112.21(12)
C13 N2 C11 112.46(12)
O1 C1 C2 116.19(13)
O1 C1 C6 123.00(13)
C2 C1 C6 120.80(13)
C1 C2 C10 118.00(13)
C3 C2 C1 119.59(14)
C3 C2 C10 122.41(13)
C2 C3 H3A 117.7(11)
C2 C3 C4 121.35(14)
C4 C3 H3A 120.9(11)
C3 C4 C9 121.51(14)
C5 C4 C3 118.00(14)
C5 C4 C9 120.44(15)
C4 C5 H5 118.6(11)
C4 C5 C6 122.59(14)
C6 C5 H5 118.8(11)
C1 C6 C7 121.69(13)
C5 C6 C1 117.66(13)
C5 C6 C7 120.65(13)
N1 C7 C6 115.82(13)
N1 C7 C8 123.45(13)
C6 C7 C8 120.73(13)
C7 C8 H8A 112.0(14)
C7 C8 H8B 110.1(15)
C7 C8 H8C 109.7(14)
H8A C8 H8B 110(2)
H8A C8 H8C 104.4(19)
H8B C8 H8C 110(2)
C4 C9 H9A 111.6(13)
C4 C9 H9B 109.7(14)
C4 C9 H9C 111.5(13)
H9A C9 H9B 113.5(19)
H9A C9 H9C 104.1(18)
H9B C9 H9C 106(2)
N2 C10 H10A 105.6(11)
N2 C10 H10B 104.7(10)
C2 C10 N2 110.81(12)
C2 C10 H10A 112.3(11)
C2 C10 H10B 112.1(10)
H10A C10 H10B 110.8(15)
N2 C11 H11A 107.6(10)
N2 C11 H11B 107.6(11)
N2 C11 C12 108.81(12)
H11A C11 H11B 109.9(15)
C12 C11 H11A 109.9(10)
C12 C11 H11B 112.7(12)
O3 C12 C11 105.86(13)
O3 C12 H12A 111.0(11)
O3 C12 H12B 111.0(10)
C11 C12 H12A 112.2(12)
C11 C12 H12B 107.6(11)
H12A C12 H12B 109.2(15)
N2 C13 H13A 105.6(10)
N2 C13 H13B 108.1(10)
N2 C13 C14 110.65(12)
H13A C13 H13B 113.1(15)
C14 C13 H13A 107.7(10)
C14 C13 H13B 111.5(10)
O4 C14 C13 107.57(13)
O4 C14 H14A 111.1(12)
O4 C14 H14B 110.4(11)
C13 C14 H14A 108.3(11)
C13 C14 H14B 110.4(11)
H14A C14 H14B 109.1(15)
O5 C15 C16 117.90(14)
O6 C15 O5 122.85(15)
O6 C15 C16 119.25(15)
C15 C16 H16A 111(2)
C15 C16 H16B 112(2)
C15 C16 H16C 113(2)
H16A C16 H16B 105(3)
H16A C16 H16C 106(3)
H16B C16 H16C 111(3)
H7A O7 H7B 107(2)

loop_
_geom_bond_atom_site_label_1
_geom_bond_atom_site_label_2
_geom_bond_distance
O1 H1 0.85(2)
O1 C1 1.3625(17)
O2 H2 0.91(2)
O2 N1 1.3880(16)
O3 H3 0.82(3)
O3 C12 1.415(2)
O4 H4 0.85(2)
O4 C14 1.420(2)
N1 C7 1.2891(19)
N2 H2A 0.903(19)
N2 C10 1.513(2)
N2 C11 1.5034(19)
N2 C13 1.503(2)
C1 C2 1.396(2)
C1 C6 1.408(2)
C2 C3 1.389(2)
C2 C10 1.503(2)
C3 H3A 0.976(19)
C3 C4 1.396(2)
C4 C5 1.392(2)
C4 C9 1.506(2)
C5 H5 0.955(18)
C5 C6 1.401(2)
C6 C7 1.4773(19)
C7 C8 1.496(2)
C8 H8A 0.95(2)
C8 H8B 0.91(3)
C8 H8C 0.96(2)
C9 H9A 0.97(2)
C9 H9B 0.99(3)
C9 H9C 0.96(2)
C10 H10A 0.95(2)
C10 H10B 1.001(18)
C11 H11A 0.982(18)
C11 H11B 0.94(2)
C11 C12 1.506(2)
C12 H12A 0.952(19)
C12 H12B 1.009(18)
C13 H13A 0.999(18)
C13 H13B 0.976(19)
C13 C14 1.511(2)
C14 H14A 0.98(2)
C14 H14B 0.996(19)
O5 C15 1.2628(18)
O6 C15 1.2495(19)
C15 C16 1.512(2)
C16 H16A 0.91(3)
C16 H16B 0.96(4)
C16 H16C 0.92(4)
O7 H7A 0.79(3)
O7 H7B 0.89(3)

loop_
_geom_hbond_atom_site_label_D
_geom_hbond_atom_site_label_H
_geom_hbond_atom_site_label_A
_geom_hbond_site_symmetry_A
_geom_hbond_distance_DH
_geom_hbond_distance_HA
_geom_hbond_distance_DA
_geom_hbond_angle_DHA
_geom_hbond_publ_flag
O1 H1 N1 . 0.85(2) 1.78(2) 2.5368(16) 148(2) y
O2 H2 O5 . 0.91(2) 1.71(2) 2.5985(16) 165(2) y
O3 H3 O5 4_565 0.82(3) 1.82(3) 2.6335(17) 171(3) y
O4 H4 O7 . 0.85(2) 1.84(2) 2.6875(19) 176(2) y
N2 H2A O1 . 0.903(19) 2.168(18) 2.8121(16) 127.6(15) y
O7 H7A O6 . 0.79(3) 2.07(3) 2.823(2) 159(3) y
O7 H7B O6 3_657 0.89(3) 1.86(3) 2.738(2) 169(2) y

loop_
_geom_torsion_atom_site_label_1
_geom_torsion_atom_site_label_2
_geom_torsion_atom_site_label_3
_geom_torsion_atom_site_label_4
_geom_torsion
O1 C1 C2 C3 179.65(12)
O1 C1 C2 C10 -0.96(19)
O1 C1 C6 C5 -179.83(12)
O1 C1 C6 C7 1.0(2)
O2 N1 C7 C6 179.25(11)
O2 N1 C7 C8 -0.1(2)
N2 C11 C12 O3 -55.59(16)
N2 C13 C14 O4 -63.57(17)
C1 C2 C3 C4 0.3(2)
C1 C2 C10 N2 -60.94(17)
C1 C6 C7 N1 -2.68(19)
C1 C6 C7 C8 176.67(13)
C2 C1 C6 C5 1.1(2)
C2 C1 C6 C7 -178.03(12)
C2 C3 C4 C5 0.7(2)
C2 C3 C4 C9 178.13(14)
C3 C2 C10 N2 118.43(15)
C3 C4 C5 C6 -0.8(2)
C4 C5 C6 C1 -0.1(2)
C4 C5 C6 C7 179.07(13)
C5 C6 C7 N1 178.18(13)
C5 C6 C7 C8 -2.5(2)
C6 C1 C2 C3 -1.3(2)
C6 C1 C2 C10 178.13(13)
C9 C4 C5 C6 -178.27(14)
C10 N2 C11 C12 148.01(13)
C10 N2 C13 C14 -81.01(16)
C10 C2 C3 C4 -179.04(14)
C11 N2 C10 C2 -72.47(15)
C11 N2 C13 C14 152.57(14)
C13 N2 C10 C2 160.50(12)
C13 N2 C11 C12 -85.09(16)
